data_8101371
loop_
_publ_author_name
'Jiang, Xue Ning'
'Yu, Wen Tao'
'Xu, Dong'
'Yuan, Duo Rong'
'Lu, Meng Kai'
'Guo, Shi Yi'
'Meng, Fan Qing'
'Zhang, Guang Hui'
'Wang, Xin Qiang'
'Jiang, Min Hua'

_publ_section_title
;
Crystal structure of crystal structure of tetrakis(thiourea)cadmium 
tetrakis(thiocyanato)zincate, [Cd(NH~2~CSNH~2~)~4~][Zn(SCN)~4~]
;
_journal_issue 4
_journal_name_full 'Zeitschrift f\"ur Kristallographie - New Crystal Structures'
_journal_page_first 501
_journal_page_last 502
_journal_volume 215
_journal_year 2000
_chemical_formula_moiety '[C4N4S4Zn]2- [C4H16N8S4Cd]2+'
_chemical_formula_structural '[C4 N4 S4 Zn] [C4 H16 N8 S4 Cd]'
_chemical_formula_sum 'C8 H16 Cd N12 S8 Zn'
_chemical_formula_weight 714.69
_space_group_IT_number 82
_symmetry_cell_setting tetragonal
_symmetry_space_group_name_Hall 'I -4'
_symmetry_space_group_name_H-M 'I -4'
_cell_angle_alpha 90.00
_cell_angle_beta 90.00
_cell_angle_gamma 90.00
_cell_formula_units_Z 2
_cell_length_a 17.2576(16)
_cell_length_b 17.2576(16)
_cell_length_c 4.2647(7)
_cell_measurement_temperature 293(2)
_cell_volume 1270.1(3)
_diffrn_ambient_temperature 293(2)
_exptl_crystal_density_diffrn 1.868
_refine_ls_R_factor_obs 0.0688
_refine_ls_wR_factor_obs 0.1782
_cod_original_formula_sum 'C8 H16 Cd N12 S8 Zn '
_cod_database_code 8101371

loop_
_symmetry_equiv_pos_as_xyz
'x, y, z'
'-x, -y, z'
'y, -x, -z'
'-y, x, -z'
'x+1/2, y+1/2, z+1/2'
'-x+1/2, -y+1/2, z+1/2'
'y+1/2, -x+1/2, -z+1/2'
'-y+1/2, x+1/2, -z+1/2'

loop_
_atom_site_aniso_label
_atom_site_aniso_U_11
_atom_site_aniso_U_22
_atom_site_aniso_U_33
_atom_site_aniso_U_23
_atom_site_aniso_U_13
_atom_site_aniso_U_12
Cd1 0.0271(4) 0.0271(4) 0.0473(7) 0.000 0.000 0.000
Zn1 0.0569(10) 0.0569(10) 0.093(2) 0.000 0.000 0.000
C1 0.064(7) 0.058(6) 0.100(11) 0.006(7) -0.002(7) -0.005(6)
C2 0.051(6) 0.067(7) 0.089(10) 0.015(7) -0.005(6) 0.005(5)
N1 0.067(5) 0.062(5) 0.095(8) -0.004(11) 0.012(11) 0.010(4)
N3 0.062(6) 0.081(7) 0.140(18) -0.038(12) -0.014(10) 0.010(5)
S1 0.076(2) 0.079(2) 0.097(3) -0.012(2) 0.012(2) -0.001(2)
S2 0.0509(14) 0.064(2) 0.089(3) 0.000(2) -0.004(2) 0.0031(12)

loop_
_atom_site_label
_atom_site_type_symbol
_atom_site_fract_x
_atom_site_fract_y
_atom_site_fract_z
_atom_site_U_iso_or_equiv
_atom_site_thermal_displace_type
_atom_site_occupancy
_atom_site_calc_flag
_atom_site_refinement_flags
_atom_site_disorder_group
_atom_site_symmetry_multiplicity
_atom_site_Wyckoff_symbol
Cd1 Cd 0.0000 0.5000 0.2500 0.0338(4) Uani 1 d S . 2 c
Zn1 Zn 0.0000 0.0000 0.0000 0.0690(9) Uani 1 d S . 2 a
C1 C 0.1231(9) -0.0926(9) -0.3698(50) 0.074(4) Uani 1 d . . 8 g
C2 C 0.1951(8) 0.4504(9) 0.4299(43) 0.069(4) Uani 1 d . . 8 g
N1 N 0.0772(7) -0.0608(6) -0.2599(71) 0.075(3) Uani 1 d . . 8 g
N3 N 0.1801(8) 0.3841(9) 0.2991(60) 0.094(6) Uani 1 d . . 8 g
H3A H 0.1329(8) 0.3684(9) 0.2831(60) 0.113 Uiso 1 calc R . 8 g
H3B H 0.2172(8) 0.3559(9) 0.2285(60) 0.113 Uiso 1 calc R . 8 g
S1 S 0.1923(3) -0.1390(3) -0.5603(13) 0.0839(13) Uani 1 d . . 8 g
S2 S 0.1242(2) 0.5113(2) 0.5791(11) 0.0679(10) Uani 1 d . . 8 g
N2' N 0.2641(18) 0.4700(18) 0.5485(154) 0.054(12) Uiso 0.42(15) d P 1 8 g
H2'A H 0.3020(18) 0.4378(18) 0.5409(154) 0.064 Uiso 0.42(15) calc PR 1 8 g
H2'B H 0.2705(18) 0.5149(18) 0.6323(154) 0.064 Uiso 0.42(15) calc PR 1 8 g
N2 N 0.2681(17) 0.4726(16) 0.4421(157) 0.070(9) Uiso 0.58(15) d P 2 8 g
H2A H 0.3038(17) 0.4436(16) 0.3650(157) 0.084 Uiso 0.58(15) calc PR 2 8 g
H2B H 0.2800(17) 0.5162(16) 0.5272(157) 0.084 Uiso 0.58(15) calc PR 2 8 g

loop_
_geom_bond_atom_site_label_1
_geom_bond_atom_site_label_2
_geom_bond_distance
_geom_bond_site_symmetry_2
_geom_bond_publ_flag
Cd1 S2 2.570(4) 7_455 ?
Cd1 S2 2.570(4) . ?
Cd1 S2 2.570(4) 2_565 ?
Cd1 S2 2.570(4) 8 ?
Zn1 N1 2.03(2) 4 ?
Zn1 N1 2.03(2) 2 ?
Zn1 N1 2.03(2) . ?
Zn1 N1 2.03(2) 3 ?
C1 N1 1.07(2) . ?
C1 S1 1.65(2) . ?
C2 N3 1.30(2) . ?
C2 N2 1.32(3) . ?
C2 N2' 1.34(4) . ?
C2 S2 1.73(2) . ?
